data_7007862
loop_
_publ_author_name
'Jones, Cameron'
'Aldridge, Simon'
'Gans-Eichler, Timo'
'Stasch, Andreas'

_publ_section_title
;
 Synthesis and characterisation of complexes of Group 13 metal
 amidinate heterocycles with the CpFe(CO)2 fragment.
;
_journal_issue 45
_journal_name_full 'Dalton transactions (Cambridge, England : 2003)'
_journal_page_first 5357
_journal_page_last 5361
_journal_paper_doi 10.1039/b611758a
_journal_year 2006
_chemical_formula_sum 'C24 H36 Br Fe In N2 O2'
_chemical_formula_weight 635.13
_chemical_name_systematic
;
?
;
_space_group_IT_number 2
_symmetry_cell_setting triclinic
_symmetry_space_group_name_Hall '-P 1'
_symmetry_space_group_name_H-M 'P -1'
_atom_sites_solution_hydrogens geom
_atom_sites_solution_primary direct
_atom_sites_solution_secondary difmap
_audit_creation_method SHELXL-97
_cell_angle_alpha 109.94(3)
_cell_angle_beta 92.94(3)
_cell_angle_gamma 91.50(3)
_cell_formula_units_Z 2
_cell_length_a 9.3802(19)
_cell_length_b 10.710(2)
_cell_length_c 15.261(3)
_cell_measurement_temperature 150(2)
_cell_volume 1437.8(6)
_computing_structure_refinement 'SHELXL-97 (Sheldrick, 1997)'
_computing_structure_solution 'SHELXS-97 (Sheldrick, 1990)'
_diffrn_ambient_temperature 150(2)
_diffrn_measured_fraction_theta_full 0.988
_diffrn_measured_fraction_theta_max 0.988
_diffrn_measurement_device_type 'Nonius Kappa CCD'
_diffrn_radiation_monochromator graphite
_diffrn_radiation_source 'fine-focus sealed tube'
_diffrn_radiation_type MoK\a
_diffrn_radiation_wavelength 0.71073
_diffrn_reflns_av_R_equivalents 0.0295
_diffrn_reflns_av_sigmaI/netI 0.0457
_diffrn_reflns_limit_h_max 11
_diffrn_reflns_limit_h_min -11
_diffrn_reflns_limit_k_max 13
_diffrn_reflns_limit_k_min -13
_diffrn_reflns_limit_l_max 18
_diffrn_reflns_limit_l_min -19
_diffrn_reflns_number 11354
_diffrn_reflns_theta_full 27.00
_diffrn_reflns_theta_max 27.00
_diffrn_reflns_theta_min 2.98
_exptl_absorpt_coefficient_mu 2.715
_exptl_absorpt_correction_T_max 0.612
_exptl_absorpt_correction_T_min 0.531
_exptl_absorpt_correction_type multi-scan
_exptl_absorpt_process_details 'Sortav (Blessing, 1995)'
_exptl_crystal_colour yellow
_exptl_crystal_density_diffrn 1.467
_exptl_crystal_density_method 'not measured'
_exptl_crystal_description block
_exptl_crystal_F_000 640
_exptl_crystal_size_max 0.25
_exptl_crystal_size_mid 0.25
_exptl_crystal_size_min 0.20
_refine_diff_density_max 0.416
_refine_diff_density_min -0.547
_refine_diff_density_rms 0.090
_refine_ls_extinction_method none
_refine_ls_goodness_of_fit_ref 1.076
_refine_ls_hydrogen_treatment constr
_refine_ls_matrix_type full
_refine_ls_number_parameters 283
_refine_ls_number_reflns 6198
_refine_ls_number_restraints 0
_refine_ls_restrained_S_all 1.076
_refine_ls_R_factor_all 0.0385
_refine_ls_R_factor_gt 0.0304
_refine_ls_shift/su_max 0.001
_refine_ls_shift/su_mean 0.000
_refine_ls_structure_factor_coef Fsqd
_refine_ls_weighting_details 'calc w=1/[\s^2^(Fo^2^)+(0.0265P)^2^+0.8126P] where P=(Fo^2^+2Fc^2^)/3'
_refine_ls_weighting_scheme calc
_refine_ls_wR_factor_gt 0.0712
_refine_ls_wR_factor_ref 0.0742
_reflns_number_gt 5281
_reflns_number_total 6198
_reflns_threshold_expression >2sigma(I)
_cod_data_source_file b611758a.txt
_cod_data_source_block compound2d
_cod_original_cell_volume 1437.9(5)
_cod_original_sg_symbol_H-M P-1
_cod_database_code 7007862

loop_
_symmetry_equiv_pos_as_xyz
'x, y, z'
'-x, -y, -z'

loop_
_atom_site_label
_atom_site_type_symbol
_atom_site_fract_x
_atom_site_fract_y
_atom_site_fract_z
_atom_site_U_iso_or_equiv
_atom_site_adp_type
_atom_site_occupancy
_atom_site_symmetry_multiplicity
_atom_site_calc_flag
_atom_site_refinement_flags
_atom_site_disorder_assembly
_atom_site_disorder_group
In1 In 0.469602(19) 0.534532(19) 0.220620(13) 0.01951(7) Uani 1 1 d . . .
Br1 Br 0.60525(3) 0.36314(3) 0.09638(2) 0.03421(9) Uani 1 1 d . . .
Fe1 Fe 0.20122(4) 0.50942(4) 0.20564(3) 0.02378(11) Uani 1 1 d . . .
O1 O 0.2143(3) 0.7462(3) 0.37114(18) 0.0573(8) Uani 1 1 d . . .
O2 O 0.2214(3) 0.3267(3) 0.3084(2) 0.0683(9) Uani 1 1 d . . .
N1 N 0.5940(2) 0.7240(2) 0.26655(15) 0.0201(5) Uani 1 1 d . . .
N2 N 0.6133(2) 0.5876(2) 0.34575(15) 0.0202(5) Uani 1 1 d . . .
C1 C 0.6551(3) 0.7058(3) 0.34210(19) 0.0193(6) Uani 1 1 d . . .
C2 C 0.7534(3) 0.8145(3) 0.41523(19) 0.0231(6) Uani 1 1 d . . .
C3 C 0.8812(3) 0.8483(3) 0.3665(2) 0.0364(8) Uani 1 1 d . . .
H3A H 0.8462 0.8805 0.3168 0.055 Uiso 1 1 calc R . .
H3B H 0.9350 0.7684 0.3395 0.055 Uiso 1 1 calc R . .
H3C H 0.9436 0.9174 0.4122 0.055 Uiso 1 1 calc R . .
C4 C 0.6655(3) 0.9355(3) 0.4606(2) 0.0272(6) Uani 1 1 d . . .
H4A H 0.7262 1.0044 0.5078 0.041 Uiso 1 1 calc R . .
H4B H 0.5855 0.9092 0.4904 0.041 Uiso 1 1 calc R . .
H4C H 0.6285 0.9704 0.4127 0.041 Uiso 1 1 calc R . .
C5 C 0.8143(4) 0.7763(3) 0.4978(2) 0.0389(9) Uani 1 1 d . . .
H5A H 0.8735 0.8511 0.5409 0.058 Uiso 1 1 calc R . .
H5B H 0.8727 0.6987 0.4744 0.058 Uiso 1 1 calc R . .
H5C H 0.7355 0.7549 0.5308 0.058 Uiso 1 1 calc R . .
C6 C 0.5876(3) 0.8429(3) 0.24017(19) 0.0231(6) Uani 1 1 d . . .
H6 H 0.6566 0.9129 0.2825 0.028 Uiso 1 1 calc R . .
C7 C 0.4377(3) 0.8963(3) 0.2492(2) 0.0314(7) Uani 1 1 d . . .
H7A H 0.4125 0.9215 0.3150 0.038 Uiso 1 1 calc R . .
H7B H 0.3677 0.8259 0.2104 0.038 Uiso 1 1 calc R . .
C8 C 0.4301(4) 1.0175(3) 0.2180(2) 0.0410(9) Uani 1 1 d . . .
H8A H 0.4936 1.0906 0.2606 0.049 Uiso 1 1 calc R . .
H8B H 0.3312 1.0482 0.2219 0.049 Uiso 1 1 calc R . .
C9 C 0.4747(4) 0.9852(4) 0.1179(2) 0.0466(10) Uani 1 1 d . . .
H9A H 0.4042 0.9202 0.0742 0.056 Uiso 1 1 calc R . .
H9B H 0.4757 1.0671 0.1016 0.056 Uiso 1 1 calc R . .
C10 C 0.6200(4) 0.9289(4) 0.1075(2) 0.0461(9) Uani 1 1 d . . .
H10A H 0.6920 0.9988 0.1443 0.055 Uiso 1 1 calc R . .
H10B H 0.6425 0.9016 0.0411 0.055 Uiso 1 1 calc R . .
C11 C 0.6304(4) 0.8094(3) 0.1400(2) 0.0327(7) Uani 1 1 d . . .
H11A H 0.5672 0.7353 0.0983 0.039 Uiso 1 1 calc R . .
H11B H 0.7297 0.7798 0.1358 0.039 Uiso 1 1 calc R . .
C12 C 0.6782(3) 0.5032(3) 0.39338(19) 0.0202(6) Uani 1 1 d . . .
H12 H 0.6995 0.5573 0.4608 0.024 Uiso 1 1 calc R . .
C13 C 0.8163(3) 0.4444(3) 0.3513(2) 0.0259(6) Uani 1 1 d . . .
H13A H 0.7966 0.3929 0.2841 0.031 Uiso 1 1 calc R . .
H13B H 0.8872 0.5173 0.3570 0.031 Uiso 1 1 calc R . .
C14 C 0.8777(3) 0.3540(3) 0.4009(2) 0.0308(7) Uani 1 1 d . . .
H14A H 0.9041 0.4070 0.4671 0.037 Uiso 1 1 calc R . .
H14B H 0.9653 0.3151 0.3714 0.037 Uiso 1 1 calc R . .
C15 C 0.7695(3) 0.2424(3) 0.3961(2) 0.0324(7) Uani 1 1 d . . .
H15A H 0.7524 0.1827 0.3304 0.039 Uiso 1 1 calc R . .
H15B H 0.8090 0.1894 0.4328 0.039 Uiso 1 1 calc R . .
C16 C 0.6290(3) 0.2973(3) 0.4338(2) 0.0295(7) Uani 1 1 d . . .
H16A H 0.6436 0.3459 0.5018 0.035 Uiso 1 1 calc R . .
H16B H 0.5585 0.2227 0.4242 0.035 Uiso 1 1 calc R . .
C17 C 0.5702(3) 0.3908(3) 0.3859(2) 0.0225(6) Uani 1 1 d . . .
H17A H 0.5450 0.3397 0.3192 0.027 Uiso 1 1 calc R . .
H17B H 0.4819 0.4288 0.4150 0.027 Uiso 1 1 calc R . .
C18 C 0.2215(4) 0.4917(6) 0.0660(3) 0.0649(15) Uani 1 1 d . . .
H18 H 0.3085 0.5021 0.0395 0.078 Uiso 1 1 calc R . .
C19 C 0.1284(5) 0.5931(5) 0.1075(3) 0.0680(15) Uani 1 1 d . . .
H19 H 0.1422 0.6843 0.1145 0.082 Uiso 1 1 calc R . .
C20 C 0.0098(4) 0.5353(5) 0.1374(3) 0.0523(11) Uani 1 1 d . . .
H20 H -0.0695 0.5803 0.1678 0.063 Uiso 1 1 calc R . .
C21 C 0.0324(4) 0.4025(4) 0.1137(2) 0.0474(10) Uani 1 1 d . . .
H21 H -0.0303 0.3388 0.1244 0.057 Uiso 1 1 calc R . .
C22 C 0.1639(4) 0.3749(5) 0.0708(2) 0.0554(11) Uani 1 1 d . . .
H22 H 0.2051 0.2905 0.0491 0.066 Uiso 1 1 calc R . .
C23 C 0.2103(3) 0.6515(4) 0.3055(2) 0.0349(8) Uani 1 1 d . . .
C24 C 0.2168(3) 0.4004(4) 0.2680(2) 0.0374(8) Uani 1 1 d . . .

loop_
_atom_site_aniso_label
_atom_site_aniso_U_11
_atom_site_aniso_U_22
_atom_site_aniso_U_33
_atom_site_aniso_U_23
_atom_site_aniso_U_13
_atom_site_aniso_U_12
In1 0.02120(11) 0.01806(11) 0.01826(11) 0.00560(8) -0.00177(7) -0.00260(8)
Br1 0.03808(18) 0.03293(19) 0.02391(17) -0.00068(14) 0.00604(13) 0.00004(14)
Fe1 0.0219(2) 0.0291(2) 0.0196(2) 0.00824(18) -0.00279(16) -0.00271(18)
O1 0.0449(15) 0.0592(18) 0.0430(15) -0.0145(14) -0.0042(12) 0.0176(13)
O2 0.0426(15) 0.090(2) 0.107(2) 0.079(2) 0.0048(15) -0.0043(15)
N1 0.0260(12) 0.0151(12) 0.0189(12) 0.0065(10) -0.0045(9) -0.0048(9)
N2 0.0247(12) 0.0181(12) 0.0183(12) 0.0078(10) -0.0044(9) 0.0003(10)
C1 0.0189(13) 0.0174(14) 0.0216(14) 0.0066(11) 0.0012(11) 0.0033(11)
C2 0.0252(14) 0.0183(15) 0.0217(14) 0.0031(12) -0.0066(11) -0.0020(12)
C3 0.0261(16) 0.0325(19) 0.044(2) 0.0059(16) -0.0044(14) -0.0048(14)
C4 0.0413(17) 0.0176(15) 0.0199(14) 0.0029(12) 0.0013(13) 0.0002(13)
C5 0.057(2) 0.0221(16) 0.0330(18) 0.0079(14) -0.0266(16) -0.0069(15)
C6 0.0321(15) 0.0200(15) 0.0182(14) 0.0090(12) -0.0045(12) -0.0031(12)
C7 0.0353(17) 0.0252(17) 0.0347(17) 0.0123(14) -0.0043(14) 0.0022(13)
C8 0.053(2) 0.0272(18) 0.043(2) 0.0137(16) -0.0125(17) 0.0086(16)
C9 0.077(3) 0.0286(19) 0.037(2) 0.0177(16) -0.0170(19) 0.0000(18)
C10 0.074(3) 0.044(2) 0.0286(18) 0.0229(17) 0.0018(17) -0.0038(19)
C11 0.0461(19) 0.0306(18) 0.0239(16) 0.0130(14) 0.0005(14) -0.0005(15)
C12 0.0251(14) 0.0162(14) 0.0207(14) 0.0083(12) -0.0010(11) 0.0038(11)
C13 0.0265(15) 0.0211(15) 0.0326(17) 0.0127(13) 0.0003(12) -0.0010(12)
C14 0.0276(16) 0.0281(17) 0.0419(19) 0.0183(15) 0.0014(13) 0.0096(13)
C15 0.0392(18) 0.0234(16) 0.0392(18) 0.0163(15) 0.0028(14) 0.0071(14)
C16 0.0329(16) 0.0258(17) 0.0356(17) 0.0180(14) 0.0022(13) -0.0005(13)
C17 0.0237(14) 0.0195(15) 0.0245(15) 0.0074(12) 0.0027(11) 0.0004(11)
C18 0.036(2) 0.138(5) 0.033(2) 0.049(3) -0.0119(17) -0.025(3)
C19 0.076(3) 0.074(3) 0.067(3) 0.051(3) -0.053(3) -0.024(3)
C20 0.036(2) 0.077(3) 0.035(2) 0.010(2) -0.0181(16) 0.006(2)
C21 0.0317(18) 0.066(3) 0.0326(19) 0.0043(19) -0.0080(15) -0.0193(18)
C22 0.048(2) 0.071(3) 0.0249(18) -0.0113(19) -0.0050(16) 0.001(2)
C23 0.0221(15) 0.048(2) 0.0307(18) 0.0086(16) -0.0031(13) 0.0088(14)
C24 0.0219(15) 0.050(2) 0.047(2) 0.0255(18) 0.0035(14) -0.0027(14)

loop_
_atom_type_symbol
_atom_type_description
_atom_type_scat_dispersion_real
_atom_type_scat_dispersion_imag
_atom_type_scat_source
C C 0.0033 0.0016 'International Tables Vol C Tables 4.2.6.8 and 6.1.1.4'
H H 0.0000 0.0000 'International Tables Vol C Tables 4.2.6.8 and 6.1.1.4'
N N 0.0061 0.0033 'International Tables Vol C Tables 4.2.6.8 and 6.1.1.4'
O O 0.0106 0.0060 'International Tables Vol C Tables 4.2.6.8 and 6.1.1.4'
Fe Fe 0.3463 0.8444 'International Tables Vol C Tables 4.2.6.8 and 6.1.1.4'
Br Br -0.2901 2.4595 'International Tables Vol C Tables 4.2.6.8 and 6.1.1.4'
In In -0.7276 1.3100 'International Tables Vol C Tables 4.2.6.8 and 6.1.1.4'

loop_
_geom_angle_atom_site_label_1
_geom_angle_atom_site_label_2
_geom_angle_atom_site_label_3
_geom_angle
_geom_angle_site_symmetry_1
_geom_angle_site_symmetry_3
_geom_angle_publ_flag
N2 In1 N1 60.40(8) . . ?
N2 In1 Fe1 129.09(7) . . ?
N1 In1 Fe1 125.21(7) . . ?
N2 In1 Br1 103.81(7) . . ?
N1 In1 Br1 108.29(7) . . ?
Fe1 In1 Br1 117.06(3) . . ?
C24 Fe1 C23 94.18(17) . . ?
C24 Fe1 C22 100.36(18) . . ?
C23 Fe1 C22 164.35(17) . . ?
C24 Fe1 C19 160.83(16) . . ?
C23 Fe1 C19 99.14(18) . . ?
C22 Fe1 C19 65.37(19) . . ?
C24 Fe1 C21 95.87(16) . . ?
C23 Fe1 C21 133.21(15) . . ?
C22 Fe1 C21 39.76(15) . . ?
C19 Fe1 C21 64.96(16) . . ?
C24 Fe1 C18 134.3(2) . . ?
C23 Fe1 C18 129.6(2) . . ?
C22 Fe1 C18 38.54(17) . . ?
C19 Fe1 C18 39.35(19) . . ?
C21 Fe1 C18 65.40(15) . . ?
C24 Fe1 C20 123.88(16) . . ?
C23 Fe1 C20 101.11(16) . . ?
C22 Fe1 C20 65.89(16) . . ?
C19 Fe1 C20 39.84(17) . . ?
C21 Fe1 C20 38.09(16) . . ?
C18 Fe1 C20 66.36(16) . . ?
C24 Fe1 In1 87.03(10) . . ?
C23 Fe1 In1 84.57(11) . . ?
C22 Fe1 In1 101.83(12) . . ?
C19 Fe1 In1 107.82(14) . . ?
C21 Fe1 In1 141.44(11) . . ?
C18 Fe1 In1 85.26(11) . . ?
C20 Fe1 In1 147.53(12) . . ?
C1 N1 C6 130.9(2) . . ?
C1 N1 In1 94.20(16) . . ?
C6 N1 In1 133.31(16) . . ?
C1 N2 C12 131.6(2) . . ?
C1 N2 In1 94.78(16) . . ?
C12 N2 In1 130.14(17) . . ?
N2 C1 N1 110.6(2) . . ?
N2 C1 C2 127.2(2) . . ?
N1 C1 C2 122.2(2) . . ?
C4 C2 C3 112.4(3) . . ?
C4 C2 C5 104.3(2) . . ?
C3 C2 C5 107.4(2) . . ?
C4 C2 C1 108.7(2) . . ?
C3 C2 C1 108.9(2) . . ?
C5 C2 C1 115.1(2) . . ?
N1 C6 C11 109.4(2) . . ?
N1 C6 C7 110.9(2) . . ?
C11 C6 C7 110.0(2) . . ?
C6 C7 C8 110.7(3) . . ?
C7 C8 C9 111.5(3) . . ?
C10 C9 C8 110.9(3) . . ?
C9 C10 C11 112.4(3) . . ?
C6 C11 C10 111.6(3) . . ?
N2 C12 C17 107.9(2) . . ?
N2 C12 C13 112.6(2) . . ?
C17 C12 C13 109.3(2) . . ?
C14 C13 C12 110.9(2) . . ?
C13 C14 C15 111.0(2) . . ?
C16 C15 C14 111.3(2) . . ?
C15 C16 C17 111.7(2) . . ?
C12 C17 C16 111.6(2) . . ?
C22 C18 C19 107.7(4) . . ?
C22 C18 Fe1 70.1(2) . . ?
C19 C18 Fe1 70.1(2) . . ?
C18 C19 C20 108.2(4) . . ?
C18 C19 Fe1 70.5(2) . . ?
C20 C19 Fe1 70.6(2) . . ?
C21 C20 C19 106.7(4) . . ?
C21 C20 Fe1 70.5(2) . . ?
C19 C20 Fe1 69.52(19) . . ?
C20 C21 C22 109.3(4) . . ?
C20 C21 Fe1 71.4(2) . . ?
C22 C21 Fe1 69.58(19) . . ?
C18 C22 C21 108.0(4) . . ?
C18 C22 Fe1 71.4(2) . . ?
C21 C22 Fe1 70.7(2) . . ?
O1 C23 Fe1 178.9(3) . . ?
O2 C24 Fe1 177.3(3) . . ?

loop_
_geom_bond_atom_site_label_1
_geom_bond_atom_site_label_2
_geom_bond_distance
_geom_bond_site_symmetry_2
_geom_bond_publ_flag
In1 N2 2.178(2) . ?
In1 N1 2.190(2) . ?
In1 Fe1 2.5151(7) . ?
In1 Br1 2.5652(11) . ?
Fe1 C24 1.744(3) . ?
Fe1 C23 1.745(4) . ?
Fe1 C22 2.076(3) . ?
Fe1 C19 2.087(3) . ?
Fe1 C21 2.090(3) . ?
Fe1 C18 2.093(4) . ?
Fe1 C20 2.102(3) . ?
O1 C23 1.155(4) . ?
O2 C24 1.156(4) . ?
N1 C1 1.337(3) . ?
N1 C6 1.462(3) . ?
N2 C1 1.336(3) . ?
N2 C12 1.465(3) . ?
C1 C2 1.551(4) . ?
C2 C4 1.530(4) . ?
C2 C3 1.540(4) . ?
C2 C5 1.541(4) . ?
C6 C11 1.524(4) . ?
C6 C7 1.527(4) . ?
C7 C8 1.530(4) . ?
C8 C9 1.530(5) . ?
C9 C10 1.499(6) . ?
C10 C11 1.525(4) . ?
C12 C17 1.524(4) . ?
C12 C13 1.529(4) . ?
C13 C14 1.526(4) . ?
C14 C15 1.527(4) . ?
C15 C16 1.517(4) . ?
C16 C17 1.526(4) . ?
C18 C22 1.376(6) . ?
C18 C19 1.407(7) . ?
C19 C20 1.427(6) . ?
C20 C21 1.368(6) . ?
C21 C22 1.417(5) . ?
